data_1566883
loop_
_publ_author_name
'Han, Jianlei'
'Shi, Yonghong'
'Jin, Xue'
'Yang, Xuefeng'
'Duan, Pengfei'

_publ_section_title
;
 Regulating the Excited State Chirality to Fabricate
 High-Performance-Solid-State Circularly Polarized Luminescence Materials
;
_journal_name_full 'Chemical Science'
_journal_paper_doi 10.1039/D2SC01846B
_journal_year 2022
_chemical_formula_moiety 'C54 H30 O4'
_chemical_formula_sum 'C54 H30 O4'
_chemical_formula_weight 742.78
_space_group_crystal_system orthorhombic
_space_group_IT_number 19
_space_group_name_Hall 'P 2ac 2ab'
_space_group_name_H-M_alt 'P 21 21 21'
_atom_sites_solution_hydrogens geom
_atom_sites_solution_primary dual
_audit_creation_date 2019-10-12
_audit_creation_method
;
Olex2 1.2
(compiled 2018.05.29 svn.r3508 for OlexSys, GUI svn.r5506)
;
_audit_update_record
;
2021-08-20 deposited with the CCDC.	2022-04-26 downloaded from the CCDC.
;
_cell_angle_alpha 90
_cell_angle_beta 90
_cell_angle_gamma 90
_cell_formula_units_Z 4
_cell_length_a 10.2762(4)
_cell_length_b 13.1669(5)
_cell_length_c 26.8750(9)
_cell_measurement_reflns_used 9177
_cell_measurement_temperature 170.00(10)
_cell_measurement_theta_max 25.5850
_cell_measurement_theta_min 2.1480
_cell_volume 3636.3(2)
_computing_cell_refinement 'CrysAlisPro 1.171.39.45i (Rigaku OD, 2018)'
_computing_data_collection 'CrysAlisPro 1.171.39.45i (Rigaku OD, 2018)'
_computing_data_reduction 'CrysAlisPro 1.171.39.45i (Rigaku OD, 2018)'
_computing_molecular_graphics 'Olex2 (Dolomanov et al., 2009)'
_computing_publication_material 'Olex2 (Dolomanov et al., 2009)'
_computing_structure_refinement 'ShelXL (Sheldrick, 2015)'
_computing_structure_solution 'ShelXT (Sheldrick, 2015)'
_diffrn_ambient_environment N~2~
_diffrn_ambient_temperature 170.00(10)
_diffrn_detector 'CCD plate'
_diffrn_measured_fraction_theta_full 0.999
_diffrn_measured_fraction_theta_max 0.933
_diffrn_measurement_details
;
List of Runs (angles in degrees, time in seconds):

  # Type    Start    End  Width  t~exp~   \w     \q     \k     \f   Frames
#--------------------------------------------------------------------------
  1  \w   -103.00  75.00   0.50   41.96    --  -14.10  45.00  47.60  356
  2  \w   -103.00  75.00   0.50   41.96    --  -14.10  45.00  -9.48  356
  3  \w   -103.00  16.00   0.50   41.96    --  -14.10  45.00 166.79  238
;
_diffrn_measurement_device 'four-circle diffractometer'
_diffrn_measurement_device_type 'XtaLAB AFC10 (RCD3): fixed-chi single'
_diffrn_measurement_method '\w scans'
_diffrn_orient_matrix_type 'CrysAlisPro convention (1999,Acta A55,543-557)'
_diffrn_orient_matrix_UB_11 0.0247962000
_diffrn_orient_matrix_UB_12 -0.0428442000
_diffrn_orient_matrix_UB_13 0.0129214000
_diffrn_orient_matrix_UB_21 -0.0603785000
_diffrn_orient_matrix_UB_22 -0.0252571000
_diffrn_orient_matrix_UB_23 -0.0031657000
_diffrn_orient_matrix_UB_31 0.0224965000
_diffrn_orient_matrix_UB_32 -0.0206812000
_diffrn_orient_matrix_UB_33 -0.0227912000
_diffrn_radiation_monochromator mirror
_diffrn_radiation_probe x-ray
_diffrn_radiation_type MoK\a
_diffrn_radiation_wavelength 0.71073
_diffrn_reflns_av_R_equivalents 0.0646
_diffrn_reflns_av_unetI/netI 0.0684
_diffrn_reflns_Laue_measured_fraction_full 0.999
_diffrn_reflns_Laue_measured_fraction_max 0.933
_diffrn_reflns_limit_h_max 14
_diffrn_reflns_limit_h_min -14
_diffrn_reflns_limit_k_max 17
_diffrn_reflns_limit_k_min -18
_diffrn_reflns_limit_l_max 37
_diffrn_reflns_limit_l_min -38
_diffrn_reflns_number 45306
_diffrn_reflns_point_group_measured_fraction_full 1.000
_diffrn_reflns_point_group_measured_fraction_max 0.900
_diffrn_reflns_theta_full 25.242
_diffrn_reflns_theta_max 30.451
_diffrn_reflns_theta_min 1.722
_diffrn_source 'Rotating-anode X-ray tube'
_diffrn_source_type 'Rigaku (Mo) X-ray Source'
_exptl_absorpt_coefficient_mu 0.085
_exptl_absorpt_correction_T_max 1.00000
_exptl_absorpt_correction_T_min 0.44223
_exptl_absorpt_correction_type multi-scan
_exptl_absorpt_process_details
;
CrysAlisPro 1.171.39.45i (Rigaku Oxford Diffraction, 2018)
Empirical absorption correction using spherical harmonics,
 implemented in SCALE3 ABSPACK scaling algorithm.
;
_exptl_crystal_colour 'light colourless'
_exptl_crystal_density_diffrn 1.357
_exptl_crystal_description cube
_exptl_crystal_F_000 1544
_exptl_crystal_size_max 0.28
_exptl_crystal_size_mid 0.25
_exptl_crystal_size_min 0.18
_refine_diff_density_max 0.198
_refine_diff_density_min -0.200
_refine_diff_density_rms 0.042
_refine_ls_abs_structure_details
;
 Flack x determined using 2333 quotients [(I+)-(I-)]/[(I+)+(I-)]
 (Parsons, Flack and Wagner, Acta Cryst. B69 (2013) 249-259).
;
_refine_ls_abs_structure_Flack -0.4(7)
_refine_ls_extinction_method none
_refine_ls_goodness_of_fit_ref 1.040
_refine_ls_hydrogen_treatment constr
_refine_ls_matrix_type full
_refine_ls_number_parameters 523
_refine_ls_number_reflns 9943
_refine_ls_number_restraints 0
_refine_ls_restrained_S_all 1.040
_refine_ls_R_factor_all 0.0890
_refine_ls_R_factor_gt 0.0517
_refine_ls_shift/su_max 0.001
_refine_ls_shift/su_mean 0.000
_refine_ls_structure_factor_coef Fsqd
_refine_ls_weighting_details 'w=1/[\s^2^(Fo^2^)+(0.0535P)^2^+0.1931P] where P=(Fo^2^+2Fc^2^)/3'
_refine_ls_weighting_scheme calc
_refine_ls_wR_factor_gt 0.1134
_refine_ls_wR_factor_ref 0.1252
_reflns_Friedel_coverage 0.742
_reflns_Friedel_fraction_full 1.000
_reflns_Friedel_fraction_max 0.858
_reflns_number_gt 6872
_reflns_number_total 9943
_reflns_threshold_expression 'I > 2\s(I)'
_cod_data_source_file d2sc01846b5.cif
_cod_data_source_block mx8173
_cod_database_code 1566883
_shelx_shelxl_version_number 2018/3
_chemical_oxdiff_formula CHO
_shelx_space_group_comment
;
The symmetry employed for this shelxl refinement is uniquely defined
by the following loop, which should always be used as a source of
symmetry information in preference to the above space-group names.
They are only intended as comments.
;
_reflns_odcompleteness_completeness 99.89
_reflns_odcompleteness_iscentric 1
_reflns_odcompleteness_theta 27.42
_olex2_refinement_description
;
1. Fixed Uiso
 At 1.2 times of:
  All C(H) groups
2.a Aromatic/amide H refined with riding coordinates:
 C3(H3), C4(H4), C6(H6), C7(H7), C8(H8), C9(H9), C13(H13), C14(H14), C16(H16),
 C17(H17), C19(H19), C20(H20), C21(H21), C23(H23), C24(H24), C30(H30), C31(H31),
  C33(H33), C34(H34), C35(H35), C36(H36), C40(H40), C41(H41), C43(H43),
 C44(H44), C46(H46), C47(H47), C48(H48), C50(H50), C51(H51)
;
_olex2_submission_special_instructions 'No special instructions were received'
_oxdiff_exptl_absorpt_empirical_details
;
Empirical correction (ABSPACK) includes:
- Absorption correction using spherical harmonics
- Frame scaling
;
_oxdiff_exptl_absorpt_empirical_full_max 2.363
_oxdiff_exptl_absorpt_empirical_full_min 0.507

loop_
_space_group_symop_operation_xyz
'x, y, z'
'-x+1/2, -y, z+1/2'
'-x, y+1/2, -z+1/2'
'x+1/2, -y+1/2, -z'

loop_
_atom_site_label
_atom_site_type_symbol
_atom_site_fract_x
_atom_site_fract_y
_atom_site_fract_z
_atom_site_U_iso_or_equiv
_atom_site_adp_type
_atom_site_occupancy
_atom_site_site_symmetry_order
_atom_site_calc_flag
_atom_site_refinement_flags_posn
_atom_site_refinement_flags_adp
_atom_site_refinement_flags_occupancy
_atom_site_disorder_assembly
_atom_site_disorder_group
O1 O 0.46833(17) 0.68005(13) 0.43935(6) 0.0350(4) Uani 1 1 d . . . . .
O2 O 0.4376(2) 0.70358(15) 0.35733(7) 0.0494(5) Uani 1 1 d . . . . .
O3 O 0.62569(19) 0.52980(14) 0.54149(6) 0.0375(4) Uani 1 1 d . . . . .
O4 O 0.6557(3) 0.69404(16) 0.56168(8) 0.0625(6) Uani 1 1 d . . . . .
C1 C 0.5033(2) 0.50453(19) 0.44813(8) 0.0280(5) Uani 1 1 d . . . . .
C2 C 0.4191(2) 0.58082(19) 0.43631(9) 0.0328(6) Uani 1 1 d . . . . .
C3 C 0.2880(3) 0.5651(2) 0.42550(10) 0.0395(6) Uani 1 1 d . . . . .
H3 H 0.234097 0.619201 0.417117 0.047 Uiso 1 1 calc R . . . .
C4 C 0.2407(3) 0.4682(2) 0.42754(10) 0.0389(6) Uani 1 1 d . . . . .
H4 H 0.153705 0.456364 0.419976 0.047 Uiso 1 1 calc R . . . .
C5 C 0.3208(2) 0.3862(2) 0.44082(9) 0.0318(5) Uani 1 1 d . . . . .
C6 C 0.2718(3) 0.2858(2) 0.44514(9) 0.0383(6) Uani 1 1 d . . . . .
H6 H 0.184613 0.273015 0.438296 0.046 Uiso 1 1 calc R . . . .
C7 C 0.3504(3) 0.2088(2) 0.45909(10) 0.0426(7) Uani 1 1 d . . . . .
H7 H 0.316901 0.143475 0.461820 0.051 Uiso 1 1 calc R . . . .
C8 C 0.4816(3) 0.2264(2) 0.46944(10) 0.0395(6) Uani 1 1 d . . . . .
H8 H 0.534360 0.172609 0.479221 0.047 Uiso 1 1 calc R . . . .
C9 C 0.5333(3) 0.32110(19) 0.46543(9) 0.0343(6) Uani 1 1 d . . . . .
H9 H 0.621180 0.331405 0.471951 0.041 Uiso 1 1 calc R . . . .
C10 C 0.4539(2) 0.40397(18) 0.45136(8) 0.0274(5) Uani 1 1 d . . . . .
C11 C 0.4782(3) 0.7342(2) 0.39648(10) 0.0351(6) Uani 1 1 d . . . . .
C12 C 0.5483(3) 0.8305(2) 0.40517(9) 0.0333(6) Uani 1 1 d . . . . .
C13 C 0.6466(3) 0.8328(2) 0.44114(10) 0.0375(6) Uani 1 1 d . . . . .
H13 H 0.661656 0.775942 0.460868 0.045 Uiso 1 1 calc R . . . .
C14 C 0.7208(3) 0.9180(2) 0.44747(10) 0.0399(6) Uani 1 1 d . . . . .
H14 H 0.786955 0.917219 0.471071 0.048 Uiso 1 1 calc R . . . .
C15 C 0.7008(3) 1.0053(2) 0.42003(9) 0.0360(6) Uani 1 1 d . . . . .
C16 C 0.7793(3) 1.0937(2) 0.42506(10) 0.0399(6) Uani 1 1 d . . . . .
H16 H 0.846664 1.093751 0.448184 0.048 Uiso 1 1 calc R . . . .
C17 C 0.7589(3) 1.1765(2) 0.39743(11) 0.0465(7) Uani 1 1 d . . . . .
H17 H 0.812936 1.232580 0.401466 0.056 Uiso 1 1 calc R . . . .
C18 C 0.6551(3) 1.1809(2) 0.36157(10) 0.0396(6) Uani 1 1 d . . . . .
C19 C 0.6323(4) 1.2659(2) 0.33273(12) 0.0555(8) Uani 1 1 d . . . . .
H19 H 0.685900 1.322445 0.336064 0.067 Uiso 1 1 calc R . . . .
C20 C 0.5316(4) 1.2680(3) 0.29923(14) 0.0651(10) Uani 1 1 d . . . . .
H20 H 0.517773 1.325907 0.280128 0.078 Uiso 1 1 calc R . . . .
C21 C 0.4506(4) 1.1855(2) 0.29351(13) 0.0581(9) Uani 1 1 d . . . . .
H21 H 0.381813 1.188413 0.271061 0.070 Uiso 1 1 calc R . . . .
C22 C 0.4712(3) 1.0981(2) 0.32111(10) 0.0416(6) Uani 1 1 d . . . . .
C23 C 0.3917(3) 1.0100(2) 0.31671(10) 0.0450(7) Uani 1 1 d . . . . .
H23 H 0.320305 1.012249 0.295480 0.054 Uiso 1 1 calc R . . . .
C24 C 0.4151(3) 0.9240(2) 0.34179(10) 0.0384(6) Uani 1 1 d . . . . .
H24 H 0.361973 0.867744 0.336707 0.046 Uiso 1 1 calc R . . . .
C25 C 0.5215(2) 0.91736(19) 0.37648(9) 0.0318(6) Uani 1 1 d . . . . .
C26 C 0.5977(3) 1.00577(19) 0.38421(9) 0.0318(6) Uani 1 1 d . . . . .
C27 C 0.5753(3) 1.0948(2) 0.35585(9) 0.0358(6) Uani 1 1 d . . . . .
C28 C 0.6446(2) 0.52776(17) 0.45355(9) 0.0285(5) Uani 1 1 d . . . . .
C29 C 0.7022(2) 0.54309(18) 0.49858(9) 0.0320(5) Uani 1 1 d . . . . .
C30 C 0.8348(3) 0.5656(2) 0.50366(10) 0.0405(6) Uani 1 1 d . . . . .
H30 H 0.870628 0.575421 0.535070 0.049 Uiso 1 1 calc R . . . .
C31 C 0.9106(3) 0.5730(2) 0.46252(11) 0.0431(7) Uani 1 1 d . . . . .
H31 H 0.998493 0.588286 0.465940 0.052 Uiso 1 1 calc R . . . .
C32 C 0.8578(3) 0.55770(19) 0.41443(10) 0.0352(6) Uani 1 1 d . . . . .
C33 C 0.9345(3) 0.5648(2) 0.37101(11) 0.0460(7) Uani 1 1 d . . . . .
H33 H 1.023052 0.578222 0.373841 0.055 Uiso 1 1 calc R . . . .
C34 C 0.8813(3) 0.5523(2) 0.32517(12) 0.0523(8) Uani 1 1 d . . . . .
H34 H 0.933036 0.557602 0.296908 0.063 Uiso 1 1 calc R . . . .
C35 C 0.7485(3) 0.5313(2) 0.32058(11) 0.0482(7) Uani 1 1 d . . . . .
H35 H 0.712511 0.522741 0.289115 0.058 Uiso 1 1 calc R . . . .
C36 C 0.6710(3) 0.5234(2) 0.36162(9) 0.0359(6) Uani 1 1 d . . . . .
H36 H 0.582842 0.509680 0.357681 0.043 Uiso 1 1 calc R . . . .
C37 C 0.7224(2) 0.53547(18) 0.40984(9) 0.0303(5) Uani 1 1 d . . . . .
C38 C 0.6095(3) 0.6129(2) 0.57193(10) 0.0413(7) Uani 1 1 d . . . . .
C39 C 0.5236(3) 0.5937(2) 0.61478(10) 0.0399(6) Uani 1 1 d . . . . .
C40 C 0.4432(3) 0.6741(2) 0.62784(11) 0.0505(8) Uani 1 1 d . . . . .
H40 H 0.449934 0.734640 0.610241 0.061 Uiso 1 1 calc R . . . .
C41 C 0.3535(3) 0.6674(2) 0.66603(12) 0.0528(8) Uani 1 1 d . . . . .
H41 H 0.300911 0.722842 0.673520 0.063 Uiso 1 1 calc R . . . .
C42 C 0.3417(3) 0.5791(3) 0.69298(11) 0.0490(8) Uani 1 1 d . . . . .
C43 C 0.2499(3) 0.5690(3) 0.73270(12) 0.0590(9) Uani 1 1 d . . . . .
H43 H 0.196394 0.623707 0.740538 0.071 Uiso 1 1 calc R . . . .
C44 C 0.2391(3) 0.4826(3) 0.75898(12) 0.0632(10) Uani 1 1 d . . . . .
H44 H 0.178574 0.478965 0.784646 0.076 Uiso 1 1 calc R . . . .
C45 C 0.3175(3) 0.3969(3) 0.74851(10) 0.0516(8) Uani 1 1 d . . . . .
C46 C 0.3068(4) 0.3059(3) 0.77401(11) 0.0657(11) Uani 1 1 d . . . . .
H46 H 0.246819 0.300734 0.799805 0.079 Uiso 1 1 calc R . . . .
C47 C 0.3822(4) 0.2227(3) 0.76232(12) 0.0679(11) Uani 1 1 d . . . . .
H47 H 0.371847 0.162072 0.779651 0.081 Uiso 1 1 calc R . . . .
C48 C 0.4728(3) 0.2298(3) 0.72495(11) 0.0583(9) Uani 1 1 d . . . . .
H48 H 0.523798 0.173555 0.717277 0.070 Uiso 1 1 calc R . . . .
C49 C 0.4901(3) 0.3202(2) 0.69805(10) 0.0430(7) Uani 1 1 d . . . . .
C50 C 0.5853(3) 0.3306(2) 0.66015(10) 0.0417(7) Uani 1 1 d . . . . .
H50 H 0.640691 0.276261 0.653855 0.050 Uiso 1 1 calc R . . . .
C51 C 0.5988(3) 0.4154(2) 0.63303(9) 0.0378(6) Uani 1 1 d . . . . .
H51 H 0.661811 0.418349 0.608249 0.045 Uiso 1 1 calc R . . . .
C52 C 0.5157(3) 0.5026(2) 0.64204(9) 0.0352(6) Uani 1 1 d . . . . .
C53 C 0.4239(3) 0.4948(2) 0.68183(9) 0.0376(6) Uani 1 1 d . . . . .
C54 C 0.4113(3) 0.4040(3) 0.70931(10) 0.0424(7) Uani 1 1 d . . . . .

loop_
_atom_site_aniso_label
_atom_site_aniso_U_11
_atom_site_aniso_U_22
_atom_site_aniso_U_33
_atom_site_aniso_U_23
_atom_site_aniso_U_13
_atom_site_aniso_U_12
O1 0.0395(10) 0.0246(9) 0.0410(9) 0.0031(8) -0.0015(8) -0.0008(8)
O2 0.0667(13) 0.0355(11) 0.0460(11) 0.0017(9) -0.0123(11) -0.0086(10)
O3 0.0470(11) 0.0337(10) 0.0318(9) 0.0006(8) 0.0029(8) -0.0094(8)
O4 0.0917(18) 0.0348(12) 0.0610(13) -0.0056(10) 0.0123(13) -0.0154(12)
C1 0.0282(12) 0.0270(13) 0.0289(12) 0.0011(10) 0.0018(10) -0.0014(10)
C2 0.0353(13) 0.0262(13) 0.0370(13) 0.0011(11) 0.0026(11) -0.0013(11)
C3 0.0311(13) 0.0350(16) 0.0525(16) 0.0031(13) -0.0020(12) 0.0055(12)
C4 0.0272(12) 0.0395(16) 0.0499(15) 0.0003(13) -0.0028(12) -0.0009(12)
C5 0.0312(13) 0.0300(13) 0.0343(12) -0.0007(11) 0.0017(11) -0.0035(10)
C6 0.0323(13) 0.0378(15) 0.0448(14) -0.0031(13) 0.0013(12) -0.0102(12)
C7 0.0457(16) 0.0299(15) 0.0522(16) 0.0026(13) 0.0036(14) -0.0098(13)
C8 0.0433(16) 0.0265(14) 0.0487(15) 0.0044(12) 0.0032(13) 0.0011(12)
C9 0.0332(13) 0.0300(14) 0.0398(14) 0.0020(11) 0.0019(12) -0.0011(11)
C10 0.0296(12) 0.0243(12) 0.0283(12) -0.0011(10) 0.0026(10) -0.0015(10)
C11 0.0357(14) 0.0301(14) 0.0393(14) 0.0048(12) -0.0016(12) 0.0051(11)
C12 0.0353(13) 0.0295(14) 0.0352(13) 0.0008(11) 0.0010(11) 0.0002(11)
C13 0.0388(14) 0.0365(15) 0.0373(13) 0.0047(12) -0.0030(12) 0.0028(12)
C14 0.0392(15) 0.0446(17) 0.0358(13) 0.0007(13) -0.0041(12) -0.0012(13)
C15 0.0362(14) 0.0388(16) 0.0330(12) -0.0064(12) 0.0046(11) -0.0011(12)
C16 0.0387(15) 0.0420(17) 0.0391(14) -0.0119(13) 0.0025(12) -0.0061(13)
C17 0.0485(17) 0.0378(17) 0.0532(16) -0.0112(14) 0.0110(15) -0.0115(14)
C18 0.0473(16) 0.0260(14) 0.0455(15) -0.0026(12) 0.0109(13) -0.0007(12)
C19 0.068(2) 0.0287(16) 0.070(2) 0.0025(15) 0.0130(19) -0.0030(16)
C20 0.079(3) 0.0390(19) 0.077(2) 0.0206(17) -0.002(2) 0.0051(18)
C21 0.066(2) 0.0418(19) 0.066(2) 0.0150(16) -0.0093(18) 0.0029(17)
C22 0.0481(16) 0.0322(15) 0.0447(15) 0.0047(12) -0.0013(13) 0.0006(13)
C23 0.0491(17) 0.0431(17) 0.0429(15) 0.0048(14) -0.0113(14) 0.0028(14)
C24 0.0434(15) 0.0304(14) 0.0414(14) -0.0013(12) -0.0070(12) -0.0014(12)
C25 0.0341(13) 0.0289(13) 0.0324(12) 0.0001(10) 0.0024(11) 0.0020(11)
C26 0.0386(14) 0.0247(13) 0.0320(13) -0.0035(10) 0.0046(11) -0.0003(11)
C27 0.0439(15) 0.0282(14) 0.0354(13) -0.0013(11) 0.0088(12) -0.0001(12)
C28 0.0299(12) 0.0192(12) 0.0365(13) 0.0032(10) 0.0021(11) -0.0008(10)
C29 0.0371(13) 0.0245(13) 0.0344(13) 0.0037(11) 0.0020(12) -0.0055(11)
C30 0.0402(15) 0.0367(16) 0.0447(15) 0.0038(13) -0.0116(13) -0.0073(12)
C31 0.0300(14) 0.0380(16) 0.0613(17) 0.0110(14) -0.0012(13) -0.0046(12)
C32 0.0317(13) 0.0257(14) 0.0481(15) 0.0091(11) 0.0060(12) 0.0019(11)
C33 0.0357(14) 0.0377(16) 0.0646(19) 0.0153(14) 0.0127(14) 0.0037(13)
C34 0.0544(19) 0.0438(18) 0.0585(19) 0.0102(15) 0.0254(16) 0.0044(15)
C35 0.0604(19) 0.0456(18) 0.0386(15) 0.0025(13) 0.0081(14) 0.0012(16)
C36 0.0385(14) 0.0310(14) 0.0381(14) 0.0001(11) 0.0008(12) -0.0019(11)
C37 0.0325(13) 0.0187(12) 0.0395(14) 0.0047(10) 0.0038(11) 0.0026(10)
C38 0.0548(17) 0.0325(16) 0.0366(14) -0.0030(12) -0.0018(13) -0.0045(13)
C39 0.0499(17) 0.0333(15) 0.0364(14) -0.0066(11) -0.0039(12) -0.0035(13)
C40 0.0635(19) 0.0328(16) 0.0553(17) -0.0138(13) -0.0059(16) 0.0047(15)
C41 0.0560(19) 0.0415(18) 0.0609(19) -0.0213(15) -0.0082(16) 0.0100(16)
C42 0.0436(16) 0.053(2) 0.0500(17) -0.0225(15) -0.0046(14) 0.0011(15)
C43 0.0489(19) 0.069(3) 0.0590(19) -0.0339(19) 0.0063(16) 0.0042(18)
C44 0.0478(19) 0.092(3) 0.0500(18) -0.0231(19) 0.0139(16) -0.015(2)
C45 0.0414(17) 0.076(2) 0.0370(15) -0.0039(16) 0.0003(13) -0.0141(17)
C46 0.055(2) 0.102(3) 0.0400(16) 0.0109(19) 0.0034(15) -0.017(2)
C47 0.062(2) 0.086(3) 0.0553(19) 0.0308(19) -0.0020(18) -0.013(2)
C48 0.0528(19) 0.071(2) 0.0510(17) 0.0241(17) -0.0064(16) -0.0005(18)
C49 0.0379(15) 0.0561(19) 0.0351(14) 0.0069(13) -0.0049(12) 0.0009(14)
C50 0.0410(15) 0.0432(17) 0.0408(14) 0.0086(13) -0.0004(12) 0.0062(13)
C51 0.0382(15) 0.0408(16) 0.0344(13) 0.0009(12) 0.0003(12) 0.0026(12)
C52 0.0352(14) 0.0356(15) 0.0349(13) -0.0015(11) -0.0067(11) -0.0040(12)
C53 0.0347(13) 0.0452(16) 0.0330(13) -0.0107(13) -0.0035(11) -0.0037(13)
C54 0.0379(15) 0.0581(19) 0.0312(13) -0.0036(13) -0.0027(12) -0.0073(14)

loop_
_atom_type_symbol
_atom_type_description
_atom_type_scat_dispersion_real
_atom_type_scat_dispersion_imag
_atom_type_scat_source
C C 0.0033 0.0016 'International Tables Vol C Tables 4.2.6.8 and 6.1.1.4'
H H 0.0000 0.0000 'International Tables Vol C Tables 4.2.6.8 and 6.1.1.4'
O O 0.0106 0.0060 'International Tables Vol C Tables 4.2.6.8 and 6.1.1.4'

loop_
_geom_angle_atom_site_label_1
_geom_angle_atom_site_label_2
_geom_angle_atom_site_label_3
_geom_angle
_geom_angle_site_symmetry_1
_geom_angle_site_symmetry_3
_geom_angle_publ_flag
C11 O1 C2 117.81(19) . . ?
C38 O3 C29 117.1(2) . . ?
C2 C1 C10 118.3(2) . . ?
C2 C1 C28 119.3(2) . . ?
C10 C1 C28 122.2(2) . . ?
C1 C2 O1 116.4(2) . . ?
C1 C2 C3 123.5(2) . . ?
C3 C2 O1 119.9(2) . . ?
C4 C3 C2 118.3(2) . . ?
C3 C4 C5 121.3(2) . . ?
C4 C5 C6 121.9(2) . . ?
C4 C5 C10 119.3(2) . . ?
C10 C5 C6 118.7(2) . . ?
C7 C6 C5 120.6(2) . . ?
C6 C7 C8 120.6(3) . . ?
C9 C8 C7 120.9(3) . . ?
C8 C9 C10 120.2(3) . . ?
C5 C10 C1 119.1(2) . . ?
C9 C10 C1 122.0(2) . . ?
C9 C10 C5 118.9(2) . . ?
O1 C11 C12 110.7(2) . . ?
O2 C11 O1 122.7(2) . . ?
O2 C11 C12 126.6(2) . . ?
C13 C12 C11 118.7(2) . . ?
C13 C12 C25 120.2(2) . . ?
C25 C12 C11 121.0(2) . . ?
C14 C13 C12 120.4(2) . . ?
C13 C14 C15 122.3(3) . . ?
C14 C15 C16 123.0(3) . . ?
C14 C15 C26 118.2(2) . . ?
C16 C15 C26 118.7(2) . . ?
C17 C16 C15 121.7(3) . . ?
C16 C17 C18 121.4(3) . . ?
C19 C18 C17 122.2(3) . . ?
C19 C18 C27 119.5(3) . . ?
C27 C18 C17 118.2(2) . . ?
C20 C19 C18 120.8(3) . . ?
C19 C20 C21 120.9(3) . . ?
C20 C21 C22 120.2(3) . . ?
C21 C22 C23 123.0(3) . . ?
C21 C22 C27 119.5(3) . . ?
C27 C22 C23 117.5(2) . . ?
C24 C23 C22 123.0(3) . . ?
C23 C24 C25 120.9(3) . . ?
C12 C25 C24 123.6(2) . . ?
C12 C25 C26 118.6(2) . . ?
C26 C25 C24 117.7(2) . . ?
C25 C26 C15 120.3(2) . . ?
C27 C26 C15 119.1(2) . . ?
C27 C26 C25 120.7(2) . . ?
C18 C27 C22 119.1(2) . . ?
C18 C27 C26 120.8(2) . . ?
C26 C27 C22 120.1(2) . . ?
C29 C28 C1 122.7(2) . . ?
C29 C28 C37 118.6(2) . . ?
C37 C28 C1 118.7(2) . . ?
C28 C29 O3 117.9(2) . . ?
C28 C29 C30 122.7(2) . . ?
C30 C29 O3 119.3(2) . . ?
C31 C30 C29 119.6(3) . . ?
C30 C31 C32 120.9(2) . . ?
C31 C32 C37 118.8(2) . . ?
C33 C32 C31 122.1(2) . . ?
C33 C32 C37 119.1(3) . . ?
C34 C33 C32 121.1(3) . . ?
C33 C34 C35 119.8(3) . . ?
C36 C35 C34 120.9(3) . . ?
C35 C36 C37 121.1(3) . . ?
C28 C37 C32 119.4(2) . . ?
C36 C37 C28 122.7(2) . . ?
C36 C37 C32 117.9(2) . . ?
O3 C38 C39 113.6(2) . . ?
O4 C38 O3 121.6(2) . . ?
O4 C38 C39 124.7(3) . . ?
C40 C39 C38 115.1(3) . . ?
C40 C39 C52 118.9(3) . . ?
C52 C39 C38 126.0(3) . . ?
C41 C40 C39 122.5(3) . . ?
C42 C41 C40 120.2(3) . . ?
C41 C42 C43 121.9(3) . . ?
C41 C42 C53 119.7(3) . . ?
C53 C42 C43 118.4(3) . . ?
C44 C43 C42 121.6(3) . . ?
C43 C44 C45 121.6(3) . . ?
C44 C45 C54 118.6(3) . . ?
C46 C45 C44 123.1(3) . . ?
C46 C45 C54 118.3(3) . . ?
C47 C46 C45 122.0(3) . . ?
C48 C47 C46 119.6(3) . . ?
C47 C48 C49 121.3(4) . . ?
C48 C49 C50 122.6(3) . . ?
C54 C49 C48 118.9(3) . . ?
C54 C49 C50 118.5(3) . . ?
C51 C50 C49 122.8(3) . . ?
C50 C51 C52 120.5(2) . . ?
C39 C52 C51 123.6(2) . . ?
C39 C52 C53 119.2(2) . . ?
C53 C52 C51 117.1(2) . . ?
C42 C53 C52 119.5(3) . . ?
C54 C53 C42 119.6(3) . . ?
C54 C53 C52 120.9(3) . . ?
C49 C54 C45 119.8(3) . . ?
C49 C54 C53 120.1(2) . . ?
C53 C54 C45 120.1(3) . . ?

loop_
_geom_bond_atom_site_label_1
_geom_bond_atom_site_label_2
_geom_bond_distance
_geom_bond_site_symmetry_2
_geom_bond_publ_flag
O1 C2 1.403(3) . ?
O1 C11 1.359(3) . ?
O2 C11 1.202(3) . ?
O3 C29 1.406(3) . ?
O3 C38 1.376(3) . ?
O4 C38 1.201(3) . ?
C1 C2 1.363(3) . ?
C1 C10 1.421(3) . ?
C1 C28 1.491(3) . ?
C2 C3 1.394(4) . ?
C3 C4 1.366(4) . ?
C4 C5 1.404(4) . ?
C5 C6 1.419(4) . ?
C5 C10 1.415(3) . ?
C6 C7 1.350(4) . ?
C7 C8 1.396(4) . ?
C8 C9 1.359(4) . ?
C9 C10 1.414(3) . ?
C11 C12 1.476(4) . ?
C12 C13 1.399(4) . ?
C12 C25 1.407(3) . ?
C13 C14 1.368(4) . ?
C14 C15 1.381(4) . ?
C15 C16 1.422(4) . ?
C15 C26 1.431(3) . ?
C16 C17 1.336(4) . ?
C17 C18 1.439(4) . ?
C18 C19 1.382(4) . ?
C18 C27 1.407(4) . ?
C19 C20 1.372(5) . ?
C20 C21 1.377(5) . ?
C21 C22 1.385(4) . ?
C22 C23 1.424(4) . ?
C22 C27 1.420(4) . ?
C23 C24 1.340(4) . ?
C24 C25 1.439(4) . ?
C25 C26 1.419(4) . ?
C26 C27 1.417(4) . ?
C28 C29 1.362(3) . ?
C28 C37 1.425(3) . ?
C29 C30 1.402(4) . ?
C30 C31 1.356(4) . ?
C31 C32 1.416(4) . ?
C32 C33 1.411(4) . ?
C32 C37 1.428(4) . ?
C33 C34 1.358(4) . ?
C34 C35 1.397(5) . ?
C35 C36 1.365(4) . ?
C36 C37 1.408(3) . ?
C38 C39 1.473(4) . ?
C39 C40 1.387(4) . ?
C39 C52 1.407(4) . ?
C40 C41 1.382(4) . ?
C41 C42 1.376(5) . ?
C42 C43 1.431(4) . ?
C42 C53 1.426(4) . ?
C43 C44 1.344(5) . ?
C44 C45 1.414(5) . ?
C45 C46 1.385(5) . ?
C45 C54 1.431(4) . ?
C46 C47 1.379(6) . ?
C47 C48 1.373(5) . ?
C48 C49 1.404(4) . ?
C49 C50 1.419(4) . ?
C49 C54 1.401(4) . ?
C50 C51 1.341(4) . ?
C51 C52 1.451(4) . ?
C52 C53 1.430(4) . ?
C53 C54 1.412(4) . ?
